data_4327705
loop_
_publ_author_name
'Kurt S. Heinselman'
'Vincent M. Miskowski'
'Steven J. Geib'
'Louis C. Wang'
'Michael D. Hopkins'

_publ_section_title
;
 Molecular Structures and FT-Raman Spectroscopy of Luminescent Niobium and
 Tantalum Arylimido Compounds
;
_journal_name_full 'Inorganic Chemistry'
_journal_page_first 5530
_journal_page_last 5538
_journal_paper_doi 10.1021/ic970494+
_journal_volume 36
_journal_year 1997
_chemical_formula_sum 'C18 H33 Cl3 N3 Ta'
_chemical_formula_weight 578.77
_chemical_name_systematic
; 
 ? 
;
_space_group_IT_number 61
_symmetry_cell_setting orthorhombic
_symmetry_space_group_name_Hall '-P 2ac 2ab'
_symmetry_space_group_name_H-M 'P b c a'
_atom_sites_solution_hydrogens geom
_atom_sites_solution_primary direct
_atom_sites_solution_secondary difmap
_audit_creation_method SHELXL
_cell_angle_alpha 90.00
_cell_angle_beta 90.00
_cell_angle_gamma 90.00
_cell_formula_units_Z 8
_cell_length_a 16.722(14)
_cell_length_b 15.509(13)
_cell_length_c 17.739(16)
_cell_measurement_reflns_used 25
_cell_measurement_temperature 208(2)
_cell_measurement_theta_max 15.0
_cell_measurement_theta_min 10.0
_cell_volume 4600(7)
_computing_structure_refinement 'SHELXL-93 (Sheldrick, 1993)'
_computing_structure_solution 'SHELXS-86 (Sheldrick, 1990)'
_diffrn_ambient_temperature 208(2)
_diffrn_radiation_monochromator graphite
_diffrn_radiation_source 'fine-focus sealed tube'
_diffrn_radiation_type MoK\a
_diffrn_radiation_wavelength 0.71073
_diffrn_reflns_av_R_equivalents 0.0000
_diffrn_reflns_av_sigmaI/netI 0.0330
_diffrn_reflns_limit_h_max 19
_diffrn_reflns_limit_h_min 0
_diffrn_reflns_limit_k_max 13
_diffrn_reflns_limit_k_min 0
_diffrn_reflns_limit_l_max 0
_diffrn_reflns_limit_l_min -20
_diffrn_reflns_number 3271
_diffrn_reflns_theta_max 24.00
_diffrn_reflns_theta_min 2.13
_exptl_absorpt_coefficient_mu 5.133
_exptl_absorpt_correction_T_max .721
_exptl_absorpt_correction_T_min .540
_exptl_absorpt_correction_type psi-scan
_exptl_crystal_density_diffrn 1.671
_exptl_crystal_F_000 2288
_exptl_crystal_size_max 0.41
_exptl_crystal_size_mid 0.36
_exptl_crystal_size_min 0.36
_refine_diff_density_max 0.965
_refine_diff_density_min -0.861
_refine_diff_density_rms 0.113
_refine_ls_extinction_coef 0.00009(9)
_refine_ls_extinction_expression Fc^*^=kFc[1+0.001xFc^2^\l^3^/sin(2\q)]^-1/4^
_refine_ls_extinction_method SHELXL
_refine_ls_goodness_of_fit_all 0.835
_refine_ls_goodness_of_fit_obs 0.822
_refine_ls_matrix_type full
_refine_ls_number_parameters 244
_refine_ls_number_reflns 3271
_refine_ls_number_restraints 0
_refine_ls_restrained_S_all 0.920
_refine_ls_restrained_S_obs 0.822
_refine_ls_R_factor_all 0.0535
_refine_ls_R_factor_obs 0.0327
_refine_ls_shift/esd_max 0.142
_refine_ls_shift/esd_mean 0.005
_refine_ls_structure_factor_coef Fsqd
_refine_ls_weighting_details 'w=1/[\s^2^(Fo^2^)+(0.1000P)^2^+0.0000P] where P=(Fo^2^+2Fc^2^)/3'
_refine_ls_weighting_scheme calc
_refine_ls_wR_factor_all 0.1228
_refine_ls_wR_factor_obs 0.0965
_reflns_number_observed 2578
_reflns_number_total 3271
_reflns_observed_criterion >2sigma(I)
_cod_data_source_file ic9704942B_2.cif
_cod_data_source_block compound4
_cod_depositor_comments
;
The following automatic conversions were performed:

'_refine_ls_weighting_scheme' value 'calc
w=1/[\s^2^(Fo^2^)+(0.1000P)^2^+0.0000P] where P=(Fo^2^+2Fc^2^)/3' was
changed to 'calc'. New tag '_refine_ls_weighting_details' was
created. The value of the new tag was set to
'w=1/[\s^2^(Fo^2^)+(0.1000P)^2^+0.0000P] where P=(Fo^2^+2Fc^2^)/3'.

Automatic conversion script
Id: cif_fix_values 3143 2015-03-26 13:38:13Z robertas 
;
_cod_original_cell_volume 4600.5(67)
_cod_database_code 4327705

loop_
_symmetry_equiv_pos_as_xyz
'x, y, z'
'-x+1/2, -y, z+1/2'
'-x, y+1/2, -z+1/2'
'x+1/2, -y+1/2, -z'
'-x, -y, -z'
'x-1/2, y, -z-1/2'
'x, -y-1/2, z-1/2'
'-x-1/2, y-1/2, z'

loop_
_atom_site_aniso_label
_atom_site_aniso_U_11
_atom_site_aniso_U_22
_atom_site_aniso_U_33
_atom_site_aniso_U_23
_atom_site_aniso_U_13
_atom_site_aniso_U_12
Ta 0.0270(2) 0.0282(3) 0.0207(2) -0.00180(12) -0.00367(12) 0.00250(12)
Cl1 0.0274(10) 0.0477(14) 0.0365(10) -0.0033(9) -0.0062(8) 0.0086(9)
Cl2 0.0379(11) 0.064(2) 0.0343(11) -0.0079(10) -0.0146(10) 0.0008(10)
Cl3 0.0493(11) 0.0353(13) 0.0318(10) 0.0051(8) 0.0019(9) 0.0031(9)
N1 0.019(3) 0.033(4) 0.025(3) 0.003(3) 0.001(3) -0.001(3)
N2 0.043(4) 0.028(4) 0.049(4) 0.007(4) -0.015(3) -0.003(3)
N3 0.068(5) 0.042(5) 0.025(3) -0.001(3) -0.005(3) 0.015(4)
C1 0.033(4) 0.032(5) 0.014(3) 0.004(3) -0.001(3) 0.007(3)
C2 0.030(4) 0.037(5) 0.031(4) 0.004(3) -0.001(3) 0.000(3)
C3 0.032(4) 0.046(5) 0.036(4) 0.002(4) 0.007(4) 0.002(4)
C4 0.045(5) 0.051(6) 0.035(4) -0.007(4) 0.006(4) 0.013(4)
C5 0.041(5) 0.057(6) 0.025(4) -0.011(4) 0.000(3) -0.001(4)
C6 0.025(4) 0.039(5) 0.030(4) -0.004(4) -0.002(3) -0.004(3)
C7 0.026(4) 0.054(6) 0.033(4) -0.007(4) 0.006(3) 0.004(4)
C8 0.055(6) 0.088(8) 0.061(7) -0.014(6) 0.011(5) -0.032(6)
C9 0.067(7) 0.070(7) 0.062(7) 0.002(6) -0.031(6) 0.011(6)
C10 0.039(5) 0.067(6) 0.021(4) -0.014(4) 0.003(4) 0.000(4)
C11 0.042(5) 0.069(7) 0.087(8) -0.009(6) -0.012(5) 0.014(5)
C12 0.039(5) 0.070(7) 0.054(6) -0.008(5) 0.002(4) -0.013(5)
C13 0.070(7) 0.069(8) 0.034(5) 0.017(5) 0.014(5) -0.009(5)
C14 0.073(8) 0.033(7) 0.118(11) -0.020(7) 0.034(8) -0.004(5)
C15 0.126(11) 0.064(8) 0.054(6) -0.005(6) 0.026(7) 0.026(7)
C16 0.054(6) 0.110(9) 0.043(6) -0.013(6) 0.004(5) 0.033(6)
C17 0.121(11) 0.065(9) 0.101(9) 0.048(7) -0.068(9) -0.031(7)
C18 0.059(6) 0.071(7) 0.034(5) -0.018(5) -0.001(4) 0.006(5)

loop_
_atom_site_label
_atom_site_type_symbol
_atom_site_fract_x
_atom_site_fract_y
_atom_site_fract_z
_atom_site_U_iso_or_equiv
_atom_site_thermal_displace_type
_atom_site_occupancy
_atom_site_calc_flag
_atom_site_refinement_flags
Ta Ta 0.20582(2) 0.91456(2) 0.03895(2) 0.0253(2) Uani 1 d .
Cl1 Cl 0.07354(11) 0.92131(13) -0.01027(11) 0.0372(5) Uani 1 d .
Cl2 Cl 0.32227(12) 0.93223(15) 0.11486(11) 0.0455(5) Uani 1 d .
Cl3 Cl 0.16991(13) 0.78676(13) 0.10461(10) 0.0388(5) Uani 1 d .
N1 N 0.2540(3) 0.8714(4) -0.0425(3) 0.0255(14) Uani 1 d .
N2 N 0.2186(4) 1.0581(5) 0.0030(4) 0.040(2) Uani 1 d .
N3 N 0.1384(4) 0.9985(5) 0.1458(3) 0.045(2) Uani 1 d .
C1 C 0.2899(4) 0.8301(5) -0.1036(4) 0.026(2) Uani 1 d .
C2 C 0.3745(4) 0.8269(5) -0.1096(4) 0.033(2) Uani 1 d .
C3 C 0.4084(5) 0.7799(5) -0.1693(4) 0.038(2) Uani 1 d .
H3 H 0.4643(5) 0.7772(5) -0.1739(4) 0.047(23) Uiso 1 calc R
C4 C 0.3614(5) 0.7378(6) -0.2209(4) 0.044(2) Uani 1 d .
H4 H 0.3854(5) 0.7050(6) -0.2593(4) 0.067(29) Uiso 1 calc R
C5 C 0.2797(5) 0.7433(6) -0.2169(4) 0.041(2) Uani 1 d .
H5 H 0.2482(5) 0.7163(6) -0.2539(4) 0.015(16) Uiso 1 calc R
C6 C 0.2430(4) 0.7883(5) -0.1587(4) 0.031(2) Uani 1 d .
C7 C 0.4283(5) 0.8737(6) -0.0548(4) 0.038(2) Uani 1 d .
H7 H 0.3938(5) 0.9107(6) -0.0230(4) 0.000(14) Uiso 1 calc R
C8 C 0.4882(6) 0.9336(7) -0.0959(6) 0.068(3) Uani 1 d .
H8A H 0.4594(8) 0.9704(32) -0.1308(30) 0.102 Uiso 1 calc R
H8B H 0.5266(26) 0.8989(7) -0.1235(33) 0.102 Uiso 1 calc R
H8C H 0.5160(31) 0.9689(34) -0.0593(7) 0.102 Uiso 1 calc R
C9 C 0.4714(6) 0.8124(7) -0.0029(6) 0.066(3) Uani 1 d .
H9A H 0.5063(31) 0.8447(8) 0.0304(26) 0.099 Uiso 1 calc R
H9B H 0.5030(32) 0.7724(28) -0.0325(6) 0.099 Uiso 1 calc R
H9C H 0.4326(6) 0.7806(32) 0.0268(28) 0.099 Uiso 1 calc R
C10 C 0.1515(5) 0.7957(6) -0.1569(4) 0.042(2) Uani 1 d .
H10 H 0.1359(5) 0.8080(6) -0.1041(4) 0.029(19) Uiso 1 calc R
C11 C 0.1251(6) 0.8730(7) -0.2048(6) 0.066(3) Uani 1 d .
H11A H 0.0672(6) 0.8759(28) -0.2057(33) 0.099 Uiso 1 calc R
H11B H 0.1451(35) 0.8663(23) -0.2558(12) 0.099 Uiso 1 calc R
H11C H 0.1463(35) 0.9257(8) -0.1831(23) 0.099 Uiso 1 calc R
C12 C 0.1048(5) 0.7155(6) -0.1821(5) 0.054(2) Uani 1 d .
H12A H 0.1194(28) 0.7010(25) -0.2335(13) 0.082 Uiso 1 calc R
H12B H 0.0479(5) 0.7272(15) -0.1796(34) 0.082 Uiso 1 calc R
H12C H 0.1176(29) 0.6675(12) -0.1491(22) 0.082 Uiso 1 calc R
C13 C 0.3012(6) 1.0825(7) -0.0134(6) 0.058(3) Uani 1 d .
H13A H 0.3334(10) 1.0757(41) 0.0316(11) 0.087 Uiso 1 calc R
H13B H 0.3028(8) 1.1422(13) -0.0297(35) 0.087 Uiso 1 calc R
H13C H 0.3221(14) 1.0458(28) -0.0531(26) 0.087 Uiso 1 calc R
C14 C 0.1940(7) 1.1128(8) 0.0729(8) 0.075(4) Uani 1 d .
H14A H 0.2398(7) 1.1148(8) 0.1074(8) 0.129(57) Uiso 1 calc R
H14B H 0.1840(7) 1.1719(8) 0.0559(8) 0.120(52) Uiso 1 calc R
C15 C 0.1254(9) 1.0847(7) 0.1152(6) 0.081(4) Uani 1 d .
H15A H 0.0782(9) 1.0843(7) 0.0824(6) 1.764(1769) Uiso 1 calc R
H15B H 0.1153(9) 1.1252(7) 0.1566(6) 0.071(29) Uiso 1 calc R
C16 C 0.0559(5) 0.9661(8) 0.1658(5) 0.069(3) Uani 1 d .
H16A H 0.0589(8) 0.9058(14) 0.1799(38) 0.103 Uiso 1 calc R
H16B H 0.0208(12) 0.9724(42) 0.1226(14) 0.103 Uiso 1 calc R
H16C H 0.0349(18) 0.9994(31) 0.2077(26) 0.103 Uiso 1 calc R
C17 C 0.1680(9) 1.0834(7) -0.0622(8) 0.096(5) Uani 1 d .
H17A H 0.1794(41) 1.1427(20) -0.0758(34) 0.144 Uiso 1 calc R
H17B H 0.1121(9) 1.0780(56) -0.0487(18) 0.144 Uiso 1 calc R
H17C H 0.1796(39) 1.0461(38) -0.1047(17) 0.144 Uiso 1 calc R
C18 C 0.1846(6) 0.9988(7) 0.2192(5) 0.055(3) Uani 1 d .
H18A H 0.2379(13) 1.0211(37) 0.2105(8) 0.082 Uiso 1 calc R
H18B H 0.1881(32) 0.9404(9) 0.2386(18) 0.082 Uiso 1 calc R
H18C H 0.1572(20) 1.0349(32) 0.2556(12) 0.082 Uiso 1 calc R

loop_
_atom_type_symbol
_atom_type_description
_atom_type_scat_dispersion_real
_atom_type_scat_dispersion_imag
_atom_type_scat_source
C C 0.0033 0.0016 'International Tables Vol C Tables 4.2.6.8 and 6.1.1.4'
H H 0.0000 0.0000 'International Tables Vol C Tables 4.2.6.8 and 6.1.1.4'
N N 0.0061 0.0033 'International Tables Vol C Tables 4.2.6.8 and 6.1.1.4'
Cl Cl 0.1484 0.1585 'International Tables Vol C Tables 4.2.6.8 and 6.1.1.4'
Ta Ta -0.7052 6.5227 'International Tables Vol C Tables 4.2.6.8 and 6.1.1.4'

loop_
_geom_angle_atom_site_label_1
_geom_angle_atom_site_label_2
_geom_angle_atom_site_label_3
_geom_angle
N1 Ta N2 95.5(3)
N1 Ta Cl3 101.4(2)
N2 Ta Cl3 163.0(2)
N1 Ta Cl1 98.0(2)
N2 Ta Cl1 86.7(2)
Cl3 Ta Cl1 88.95(8)
N1 Ta Cl2 97.6(2)
N2 Ta Cl2 88.3(2)
Cl3 Ta Cl2 91.46(8)
Cl1 Ta Cl2 164.03(7)
N1 Ta N3 171.4(3)
N2 Ta N3 76.0(3)
Cl3 Ta N3 87.1(2)
Cl1 Ta N3 80.8(2)
Cl2 Ta N3 83.3(2)
C1 N1 Ta 174.7(6)
C13 N2 C17 108.3(9)
C13 N2 C14 105.5(8)
C17 N2 C14 109.0(10)
C13 N2 Ta 112.9(6)
C17 N2 Ta 114.5(6)
C14 N2 Ta 106.1(7)
C15 N3 C16 104.8(8)
C15 N3 C18 113.1(8)
C16 N3 C18 105.4(7)
C15 N3 Ta 104.9(5)
C16 N3 Ta 114.0(5)
C18 N3 Ta 114.4(5)
N1 C1 C6 120.7(6)
N1 C1 C2 120.2(6)
C6 C1 C2 119.1(6)
C3 C2 C1 118.5(7)
C3 C2 C7 119.6(7)
C1 C2 C7 121.9(7)
C4 C3 C2 121.3(7)
C5 C4 C3 120.4(8)
C4 C5 C6 120.6(7)
C5 C6 C1 120.0(7)
C5 C6 C10 119.5(6)
C1 C6 C10 120.4(6)
C9 C7 C2 112.1(8)
C9 C7 C8 111.0(8)
C2 C7 C8 111.7(7)
C6 C10 C11 109.5(7)
C6 C10 C12 116.1(7)
C11 C10 C12 109.0(7)
C15 C14 N2 117.5(9)
C14 C15 N3 110.6(10)

loop_
_geom_bond_atom_site_label_1
_geom_bond_atom_site_label_2
_geom_bond_distance
Ta N1 1.785(6)
Ta N2 2.325(7)
Ta Cl3 2.376(2)
Ta Cl1 2.380(3)
Ta Cl2 2.383(2)
Ta N3 2.561(7)
N1 C1 1.394(9)
N2 C13 1.460(11)
N2 C17 1.485(13)
N2 C14 1.559(15)
N3 C15 1.460(12)
N3 C16 1.511(12)
N3 C18 1.513(10)
C1 C6 1.410(10)
C1 C2 1.419(9)
C2 C3 1.404(10)
C2 C7 1.511(11)
C3 C4 1.372(11)
C4 C5 1.371(11)
C5 C6 1.389(10)
C6 C10 1.534(11)
C7 C9 1.506(12)
C7 C8 1.548(12)
C10 C11 1.535(13)
C10 C12 1.536(12)
C14 C15 1.44(2)
